data_2108369
loop_
_publ_author_name
'Giovannelli, F.'
'Mathieu, C.'
'Fritsch, K.'
'Adil, K.'
'Goutenoire, F.'
'Habicht, K.'
'Delorme, F.'

_publ_section_title
;
 Room-temperature synthesis of a new stable (N~2~H~4~)WO~3~ compound: a
 route for hydrazine trapping
;
_journal_coeditor_code YB5016SUP1
_journal_issue 2
_journal_name_full 'Acta Crystallographica Section B'
_journal_page_first
;
;
_journal_paper_doi 10.1107/S2052520619000064
_journal_volume 75
_journal_year 2019
_chemical_formula_structural 'W O3 N2 H4'
_chemical_formula_sum 'H4 N2 O3 W'
_chemical_formula_weight 263.88
_chemical_name_systematic N2H4WO3
_space_group_IT_number 154
_symmetry_cell_setting trigonal
_symmetry_space_group_name_Hall 'P 32 2"'
_symmetry_space_group_name_H-M 'P 32 2 1'
_cell_angle_alpha 90.00000
_cell_angle_beta 90.00000
_cell_angle_gamma 120.00000
_cell_formula_units_Z 3
_cell_length_a 5.79842(12)
_cell_length_b 5.79842(12)
_cell_length_c 9.2341(3)
_cell_measurement_temperature 100
_cell_volume 268.871(12)
_computing_structure_refinement FULLPROF
_diffrn_ambient_temperature 100
_diffrn_measurement_device_type 'TOF diffractometer POWGEN'
_diffrn_radiation_type neutron
_diffrn_source 'spallation source'
_diffrn_source_type POWGEN
_pd_calc_method 'Rietveld Refinement'
_pd_char_colour white-bluish
_pd_instr_location ' ?'
_pd_meas_2theta_fixed 90.0000
_pd_meas_2theta_range_inc 35.772491
_pd_meas_2theta_range_max 121606.53906
_pd_meas_2theta_range_min 10032.08594
_pd_meas_number_of_points 3121
_pd_meas_scan_method tof
_pd_proc_ls_pref_orient_corr ' ?'
_pd_proc_ls_prof_R_factor 1.8561
_pd_proc_ls_prof_wR_expected 0.7696
_pd_proc_ls_prof_wR_factor 1.4870
_pd_spec_mounting ' 'powder in V container''
_pd_spec_shape cylinder
_refine_ls_goodness_of_fit_all 1.932
_refine_ls_number_parameters 70
_refine_ls_number_reflns 1763
_refine_ls_number_restraints 2
_refine_ls_R_I_factor 4.4464
_reflns_number_total 1763
_cod_data_source_file yb5016sup1.cif
_cod_data_source_block I
_cod_depositor_comments
;
The following automatic conversions were performed:

'_symmetry_cell_setting' value 'Trigonal' changed to 'trigonal'
according to
/home/data/users/saulius/crontab/automatic-downloads/rss-feeds/IUCr/lib/dictionaries/cif_core.dic
dictionary named 'cif_core.dic' version 2.4.2 from 2011-04-26.

Automatic conversion script
Id: cif_fix_values 4973 2017-02-22 13:04:09Z antanas 
;
_cod_original_cell_volume 268.872(11)
_cod_database_code 2108369
_pd_proc_ls_prof_cr_factor 25.3370
_pd_proc_ls_prof_cwr_factor 13.2172
_pd_proc_ls_prof_cwr_expected 6.8407
_pd_proc_ls_prof_chi2 3.7332
_pd_proc_ls_prof_echi2 3.8923

loop_
_symmetry_equiv_pos_as_xyz
x,y,z
-y,x-y,z+2/3
-x+y,-x,z+1/3
y,x,-z
x-y,-y,-z+1/3
-x,-x+y,-z+2/3

loop_
_atom_site_label
_atom_site_fract_x
_atom_site_fract_y
_atom_site_fract_z
_atom_site_U_iso_or_equiv
_atom_site_occupancy
_atom_site_adp_type
_atom_site_type_symbol
W 0.00000 0.1921(5) 0.33333 0.00222 1.00000 Uiso W
O1 0.1949(5) 0.1949(5) 0.50000 0.0100(7) 1.00000 Uiso O
O2 0.2351(5) 0.4920(6) 0.2537(2) 0.0054(4) 1.00000 Uiso O
N 0.74930(18) 0.74272(13) 0.57895(13) 0.0065(3) 1.00000 Uiso N
H1 0.6138(8) 0.7952(10) 0.6124(6) 0.0254(8) 1.00000 Uiso H
H2 0.6738(12) 0.5512(4) 0.6141(6) 0.0254(8) 1.00000 Uiso H

loop_
_atom_type_symbol
_atom_type_scat_length_neutron
_atom_type_scat_source
W 0.48600 V.F._Sears_Neutron_News_3_26_(1992)
O 0.58030 V.F._Sears_Neutron_News_3_26_(1992)
N 0.93600 V.F._Sears_Neutron_News_3_26_(1992)
H -0.37390 V.F._Sears_Neutron_News_3_26_(1992)

_cod_database_fobs_code 2108369
